data_9000414
loop_
_publ_author_name
'Smyth, J. R.'

_publ_section_title
;
 The high temperature crystal chemistry of clinohypersthene
 T = 700 C
;
_journal_name_full 'American Mineralogist'
_journal_page_first 1069
_journal_page_last 1082
_journal_volume 59
_journal_year 1974
_chemical_formula_sum 'Ca0.032 Fe1.333 Mg0.636 O6 Si2'
_chemical_name_mineral Clinohypersthene
_space_group_IT_number 14
_symmetry_space_group_name_Hall '-P 2ybc'
_symmetry_space_group_name_H-M 'P 1 21/c 1'
_cell_angle_alpha 90
_cell_angle_beta 109.35
_cell_angle_gamma 90
_cell_length_a 9.794
_cell_length_b 9.057
_cell_length_c 5.279
_cell_formula_units_Z 4
_cell_volume 441.818
_database_code_amcsd 0000424
_diffrn_ambient_temperature 973.15
_exptl_crystal_density_diffrn 3.658
_cod_original_formula_sum 'Mg.636 Fe1.333 Ca.032 Si2 O6'
_cod_database_code 9000414

loop_
_space_group_symop_operation_xyz
x,y,z
x,1/2-y,1/2+z
-x,1/2+y,1/2-z
-x,-y,-z

loop_
_atom_site_aniso_label
_atom_site_aniso_U_11
_atom_site_aniso_U_22
_atom_site_aniso_U_33
_atom_site_aniso_U_12
_atom_site_aniso_U_13
_atom_site_aniso_U_23
Mg1 0.02191 0.01675 0.02007 -0.00746 0.00569 0.00368
Fe1 0.02191 0.01675 0.02007 -0.00746 0.00569 0.00368
Fe2 0.03179 0.03126 0.02465 0.01480 0.00492 0.01394
Mg2 0.03179 0.03126 0.02465 0.01480 0.00492 0.01394
Ca2 0.03179 0.03126 0.02465 0.01480 0.00492 0.01394
SiB 0.03286 0.03411 0.03145 -0.02035 0.02467 -0.01956
O3A 0.02735 0.01203 0.03445 -0.00178 0.02385 0.00254
O3B 0.01091 0.04009 0.02960 0.00835 0.00520 -0.01872

loop_
_atom_site_label
_atom_site_fract_x
_atom_site_fract_y
_atom_site_fract_z
_atom_site_occupancy
_atom_site_U_iso_or_equiv
Mg1 0.24660 0.65220 0.23190 0.52400 0.01938
Fe1 0.24660 0.65220 0.23190 0.47600 0.01938
Fe2 0.25390 0.01420 0.23260 0.85700 0.02989
Mg2 0.25390 0.01420 0.23260 0.11200 0.02989
Ca2 0.25390 0.01420 0.23260 0.03200 0.02989
SiA 0.04310 0.34790 0.27830 1.00000 0.01596
SiB 0.55140 0.82800 0.25200 1.00000 0.01824
O1A 0.86240 0.33260 0.15670 1.00000 0.01900
O2A 0.12410 0.49160 0.34290 1.00000 0.02026
O3A 0.10350 0.26310 0.56660 1.00000 0.02406
O1B 0.38280 0.84060 0.14570 1.00000 0.02913
O2B 0.63250 0.98410 0.37950 1.00000 0.02533
O3B 0.60010 0.71290 0.50480 1.00000 0.02786

loop_
_cod_related_entry_id
_cod_related_entry_database
_cod_related_entry_code
1 AMCSD 0000424
